data_7111083
loop_
_publ_author_name
'Gerrard, Lee A.'
'Wood, Paul T.'

_publ_section_title
;
 Hydrothermal crystal engineering using hard and soft acids and bases:
 synthesis and X-ray crystal structures of the metal hydroxide-based
 phases M3M&#x2032;2(OH)2[NC5H3(CO2)2-2,4]4(H2O)4 (M = Co, Ni, Zn;
 M&#x2032; = Pd, Pt)
;
_journal_issue 21
_journal_name_full 'Chemical Communications'
_journal_page_first 2107
_journal_paper_doi 10.1039/b006094l
_journal_year 2000
_chemical_compound_source 'Hydrothermal synthesis'
_chemical_formula_moiety 'Pd2 Zn3 C28 H22 N4 O22'
_chemical_formula_sum 'C28 H22 N4 O22 Pd2 Zn3'
_chemical_formula_weight 1175.41
_chemical_melting_point ?
_chemical_name_systematic
; 
 ? 
;
_space_group_IT_number 2
_symmetry_cell_setting triclinic
_symmetry_space_group_name_Hall '-P 1'
_symmetry_space_group_name_H-M 'P -1'
_atom_sites_solution_hydrogens geom
_atom_sites_solution_primary direct
_atom_sites_solution_secondary difmap
_audit_creation_method 'SHELXL and manual editing'
_cell_angle_alpha 75.94(3)
_cell_angle_beta 88.73(3)
_cell_angle_gamma 84.78(3)
_cell_formula_units_Z 1
_cell_length_a 6.529(1)
_cell_length_b 8.124(2)
_cell_length_c 16.719(3)
_cell_measurement_temperature 293(2)
_cell_volume 856.7(3)
_computing_cell_refinement 'DENZO AND SCALEPACK (Otwinowski and Minor, 1985)'
_computing_data_collection 'MSC Raxis II control software'
_computing_data_reduction 'SHELX97-SHELXPRO (Sheldrick, 1997)'
_computing_molecular_graphics SHELXTL+XP
_computing_publication_material SHELXTL+XCIF
_computing_structure_refinement 'SHELXL-93 (Sheldrick, 1993)'
_computing_structure_solution 'SHELXS-86 (Sheldrick, 1990)'
_diffrn_ambient_temperature 293(2)
_diffrn_measurement_device 'Rigaku R-axis IIc'
_diffrn_measurement_method 'image plate oscillation photographs'
_diffrn_radiation_monochromator graphite
_diffrn_radiation_source 'rotating anode'
_diffrn_radiation_type MoK\a
_diffrn_radiation_wavelength 0.71073
_diffrn_reflns_av_R_equivalents 0.0630
_diffrn_reflns_av_sigmaI/netI 0.0864
_diffrn_reflns_limit_h_max 7
_diffrn_reflns_limit_h_min -7
_diffrn_reflns_limit_k_max 9
_diffrn_reflns_limit_k_min -9
_diffrn_reflns_limit_l_max 20
_diffrn_reflns_limit_l_min -20
_diffrn_reflns_number 5386
_diffrn_reflns_theta_max 25.35
_diffrn_reflns_theta_min 2.51
_exptl_absorpt_coefficient_mu 3.202
_exptl_absorpt_correction_type none
_exptl_crystal_colour yelow
_exptl_crystal_density_diffrn 2.278
_exptl_crystal_density_meas ?
_exptl_crystal_description block
_exptl_crystal_F_000 576
_exptl_crystal_size_max 0.14
_exptl_crystal_size_mid 0.10
_exptl_crystal_size_min 0.08
_refine_diff_density_max 0.733
_refine_diff_density_min -1.174
_refine_diff_density_rms 0.150
_refine_ls_extinction_method none
_refine_ls_goodness_of_fit_all 0.976
_refine_ls_goodness_of_fit_obs 1.061
_refine_ls_hydrogen_treatment riding
_refine_ls_matrix_type full
_refine_ls_number_parameters 268
_refine_ls_number_reflns 2858
_refine_ls_number_restraints 0
_refine_ls_restrained_S_all 1.225
_refine_ls_restrained_S_obs 1.061
_refine_ls_R_factor_all 0.0601
_refine_ls_R_factor_obs 0.0412
_refine_ls_shift/esd_max 0.000
_refine_ls_shift/esd_mean 0.000
_refine_ls_structure_factor_coef Fsqd
_refine_ls_weighting_details 'w=1/[\s^2^(Fo^2^)+(0.0495P)^2^+0.0000P] where P=(Fo^2^+2Fc^2^)/3'
_refine_ls_weighting_scheme calc
_refine_ls_wR_factor_all 0.1348
_refine_ls_wR_factor_obs 0.1000
_reflns_number_observed 2165
_reflns_number_total 2862
_reflns_observed_criterion >2sigma(I)
_cod_data_source_file b006094lsup1.cif
_cod_data_source_block 3a
_cod_depositor_comments
;
The following automatic conversions were performed:

'_chemical_melting_point' value 'n/a' was changed to '?' - the value
is undefined or not given.

'_symmetry_cell_setting' value
'Triclinic' changed to 'triclinic' according to
/home/saulius/struct/CIF-dictionaries/cif_core.dic dictionary named
'cif_core.dic' version 2.4.2 from 2011-04-26.

Automatic conversion script
Id: cif_fix_values 1891 2012-01-12 08:04:46Z andrius 

The following automatic conversions were performed:

'_exptl_crystal_density_meas' value 'not measured' was changed to '?'
- the value is perceived as not measured.

Automatic conversion script
Id: cif_fix_values 3008 2015-01-20 13:52:24Z robertas 

The following automatic conversions were performed:

'_refine_ls_weighting_scheme' value 'calc
w=1/[\s^2^(Fo^2^)+(0.0495P)^2^+0.0000P] where P=(Fo^2^+2Fc^2^)/3' was
changed to 'calc'. New tag '_refine_ls_weighting_details' was
created. The value of the new tag was set to
'w=1/[\s^2^(Fo^2^)+(0.0495P)^2^+0.0000P] where P=(Fo^2^+2Fc^2^)/3'.

Automatic conversion script
Id: cif_fix_values 3143 2015-03-26 13:38:13Z robertas 
;
_cod_original_sg_symbol_H-M P-1
_cod_database_code 7111083

loop_
_symmetry_equiv_pos_as_xyz
'x, y, z'
'-x, -y, -z'

loop_
_atom_site_aniso_label
_atom_site_aniso_U_11
_atom_site_aniso_U_22
_atom_site_aniso_U_33
_atom_site_aniso_U_23
_atom_site_aniso_U_13
_atom_site_aniso_U_12
Pd1 0.0380(3) 0.0400(3) 0.0229(3) -0.0016(2) 0.0029(2) -0.0106(2)
Zn1 0.0296(4) 0.0282(4) 0.0270(4) -0.0053(3) 0.0028(3) -0.0052(3)
Zn2 0.0268(5) 0.0287(5) 0.0273(5) -0.0038(4) 0.0008(4) -0.0041(4)
N1 0.030(3) 0.039(3) 0.029(3) -0.004(2) 0.001(2) -0.006(2)
N2 0.029(3) 0.036(3) 0.025(3) -0.004(2) -0.001(2) -0.003(2)
O1 0.044(3) 0.065(3) 0.031(3) 0.004(2) 0.002(2) -0.023(2)
O2 0.045(3) 0.070(3) 0.036(3) -0.005(2) -0.005(2) -0.025(2)
O3 0.032(2) 0.046(3) 0.028(2) -0.004(2) 0.002(2) -0.005(2)
O4 0.027(2) 0.044(3) 0.026(2) -0.008(2) 0.002(2) -0.005(2)
O5 0.040(2) 0.051(3) 0.030(2) 0.000(2) 0.005(2) -0.016(2)
O6 0.043(3) 0.051(3) 0.031(2) -0.006(2) -0.003(2) -0.018(2)
O7 0.034(2) 0.028(2) 0.035(2) 0.004(2) 0.000(2) -0.003(2)
O8 0.031(2) 0.038(2) 0.028(2) -0.002(2) 0.002(2) -0.008(2)
O9 0.037(2) 0.034(2) 0.030(2) -0.009(2) 0.002(2) -0.008(2)
O10 0.040(2) 0.027(2) 0.038(2) -0.008(2) 0.003(2) -0.001(2)
O11 0.030(2) 0.029(2) 0.023(2) -0.004(2) -0.0010(15) -0.006(2)
C1 0.029(3) 0.038(4) 0.030(3) -0.005(3) 0.004(2) -0.004(2)
C2 0.030(3) 0.041(4) 0.022(3) -0.006(2) 0.003(2) -0.003(2)
C3 0.030(3) 0.037(4) 0.026(3) -0.006(3) 0.002(2) -0.002(2)
C4 0.031(3) 0.039(4) 0.033(3) -0.007(3) -0.001(2) -0.008(2)
C5 0.040(4) 0.045(4) 0.024(3) -0.001(3) 0.001(2) -0.011(3)
C6 0.037(4) 0.036(4) 0.033(4) -0.001(3) 0.000(3) -0.008(3)
C7 0.029(3) 0.029(3) 0.025(3) -0.007(2) 0.002(2) -0.003(2)
C8 0.035(3) 0.030(3) 0.028(3) -0.004(2) 0.004(2) -0.004(2)
C9 0.028(3) 0.033(3) 0.029(3) -0.004(2) 0.000(2) -0.008(2)
C10 0.035(3) 0.029(3) 0.021(3) -0.004(2) 0.002(2) -0.004(2)
C11 0.031(3) 0.036(3) 0.030(3) -0.005(3) 0.000(2) -0.010(2)
C12 0.030(3) 0.049(4) 0.026(3) 0.000(3) -0.004(2) -0.011(3)
C13 0.042(4) 0.030(3) 0.031(4) -0.004(3) 0.007(3) -0.006(3)
C14 0.033(3) 0.025(3) 0.024(3) -0.005(2) 0.001(2) -0.003(2)

loop_
_atom_site_label
_atom_site_type_symbol
_atom_site_fract_x
_atom_site_fract_y
_atom_site_fract_z
_atom_site_U_iso_or_equiv
_atom_site_thermal_displace_type
_atom_site_occupancy
_atom_site_calc_flag
_atom_site_refinement_flags
Pd1 Pd 0.49350(7) 0.72472(6) 0.03825(3) 0.0343(2) Uani 1 d .
Zn1 Zn 0.97891(9) 1.17211(8) -0.47230(4) 0.0284(2) Uani 1 d .
Zn2 Zn 0.5000 1.0000 -0.5000 0.0280(2) Uani 1 d S
N1 N 0.5830(7) 0.8396(6) -0.0764(3) 0.0332(11) Uani 1 d .
N2 N 0.3976(7) 0.6054(6) 0.1489(3) 0.0304(11) Uani 1 d .
O1 O 0.2584(6) 0.6709(6) -0.0229(3) 0.0480(12) Uani 1 d .
O2 O 0.1487(7) 0.6882(6) -0.1519(3) 0.0502(12) Uani 1 d .
O3 O 0.8761(6) 1.0702(5) -0.3535(2) 0.0360(10) Uani 1 d .
O4 O 0.5394(5) 1.0687(5) -0.3826(2) 0.0320(9) Uani 1 d .
O5 O 0.7251(6) 0.7753(6) 0.1054(2) 0.0411(11) Uani 1 d .
O6 O 0.8371(6) 0.7283(6) 0.2360(3) 0.0413(11) Uani 1 d .
O7 O 0.4304(6) 0.2648(5) 0.4406(2) 0.0341(10) Uani 1 d .
O8 O 0.0904(6) 0.3043(5) 0.4137(2) 0.0331(9) Uani 1 d .
O9 O 1.1846(6) 1.2979(5) -0.4053(2) 0.0333(9) Uani 1 d .
O10 O 0.7510(6) 1.3848(5) -0.4861(2) 0.0354(9) Uani 1 d .
O11 O 0.7971(5) 1.0340(4) -0.5340(2) 0.0271(8) Uani 1 d .
H11 H 0.7921(5) 1.0973(4) -0.5920(2) 0.032 Uiso 1 calc R
C1 C 0.4481(9) 0.8274(7) -0.1345(4) 0.0330(13) Uani 1 d .
C2 C 0.4744(8) 0.8969(7) -0.2181(3) 0.0312(13) Uani 1 d .
H2 H 0.3781(8) 0.8873(7) -0.2566(3) 0.037 Uiso 1 calc R
C3 C 0.6502(8) 0.9815(7) -0.2425(3) 0.0313(13) Uani 1 d .
C4 C 0.7903(9) 0.9953(8) -0.1816(4) 0.0344(14) Uani 1 d .
H4 H 0.9079(9) 1.0520(8) -0.1968(4) 0.041 Uiso 1 calc R
C5 C 0.7515(9) 0.9241(8) -0.0991(4) 0.0372(15) Uani 1 d .
H5 H 0.8426(9) 0.9348(8) -0.0590(4) 0.045 Uiso 1 calc R
C6 C 0.2689(9) 0.7213(8) -0.1040(4) 0.0365(15) Uani 1 d .
C7 C 0.6931(8) 1.0467(7) -0.3340(3) 0.0275(12) Uani 1 d .
C8 C 0.5320(8) 0.6037(7) 0.2111(3) 0.0309(13) Uani 1 d .
C9 C 0.4963(8) 0.5167(7) 0.2916(3) 0.0306(13) Uani 1 d .
H9 H 0.5894(8) 0.5145(7) 0.3333(3) 0.037 Uiso 1 calc R
C10 C 0.3154(8) 0.4316(7) 0.3090(3) 0.0287(13) Uani 1 d .
C11 C 0.1785(9) 0.4394(7) 0.2450(3) 0.0325(14) Uani 1 d .
H11 H 0.0563(9) 0.3876(7) 0.2560(3) 0.039 Uiso 1 calc R
C12 C 0.2243(9) 0.5240(8) 0.1652(4) 0.0359(15) Uani 1 d .
H12 H 0.1351(9) 0.5248(8) 0.1224(4) 0.043 Uiso 1 calc R
C13 C 0.7160(9) 0.7100(7) 0.1849(4) 0.0345(14) Uani 1 d .
C14 C 0.2736(8) 0.3268(7) 0.3947(3) 0.0274(12) Uani 1 d .

loop_
_atom_type_symbol
_atom_type_description
_atom_type_scat_dispersion_real
_atom_type_scat_dispersion_imag
_atom_type_scat_source
C C 0.0033 0.0016 'International Tables Vol C Tables 4.2.6.8 and 6.1.1.4'
H H 0.0000 0.0000 'International Tables Vol C Tables 4.2.6.8 and 6.1.1.4'
N N 0.0061 0.0033 'International Tables Vol C Tables 4.2.6.8 and 6.1.1.4'
O O 0.0106 0.0060 'International Tables Vol C Tables 4.2.6.8 and 6.1.1.4'
Zn Zn 0.2839 1.4301 'International Tables Vol C Tables 4.2.6.8 and 6.1.1.4'
Pd Pd -0.9988 1.0072 'International Tables Vol C Tables 4.2.6.8 and 6.1.1.4'

loop_
_geom_angle_atom_site_label_1
_geom_angle_atom_site_label_2
_geom_angle_atom_site_label_3
_geom_angle
_geom_angle_site_symmetry_1
_geom_angle_site_symmetry_3
N2 Pd1 O1 95.1(2) . .
N2 Pd1 N1 177.4(2) . .
O1 Pd1 N1 82.5(2) . .
N2 Pd1 O5 82.3(2) . .
O1 Pd1 O5 177.29(15) . .
N1 Pd1 O5 100.1(2) . .
O3 Zn1 O8 172.1(2) . 1_664
O3 Zn1 O11 92.1(2) . 2_774
O8 Zn1 O11 92.07(15) 1_664 2_774
O3 Zn1 O11 96.91(15) . .
O8 Zn1 O11 90.14(15) 1_664 .
O11 Zn1 O11 84.64(14) 2_774 .
O3 Zn1 O10 90.8(2) . .
O8 Zn1 O10 85.18(15) 1_664 .
O11 Zn1 O10 176.81(15) 2_774 .
O11 Zn1 O10 93.74(15) . .
O3 Zn1 O9 82.2(2) . .
O8 Zn1 O9 90.98(15) 1_664 .
O11 Zn1 O9 91.08(14) 2_774 .
O11 Zn1 O9 175.61(14) . .
O10 Zn1 O9 90.58(15) . .
O3 Zn1 Zn1 96.12(13) . 2_774
O8 Zn1 Zn1 91.48(12) 1_664 2_774
O11 Zn1 Zn1 42.78(10) 2_774 2_774
O11 Zn1 Zn1 41.86(10) . 2_774
O10 Zn1 Zn1 135.53(11) . 2_774
O9 Zn1 Zn1 133.85(11) . 2_774
O11 Zn2 O11 180.0 2_674 .
O11 Zn2 O7 93.21(14) 2_674 1_564
O11 Zn2 O7 86.79(14) . 1_564
O11 Zn2 O7 86.79(14) 2_674 2_665
O11 Zn2 O7 93.21(14) . 2_665
O7 Zn2 O7 180.0 1_564 2_665
O11 Zn2 O4 87.15(14) 2_674 .
O11 Zn2 O4 92.86(14) . .
O7 Zn2 O4 89.7(2) 1_564 .
O7 Zn2 O4 90.3(2) 2_665 .
O11 Zn2 O4 92.86(14) 2_674 2_674
O11 Zn2 O4 87.14(14) . 2_674
O7 Zn2 O4 90.3(2) 1_564 2_674
O7 Zn2 O4 89.7(2) 2_665 2_674
O4 Zn2 O4 180.0 . 2_674
C5 N1 C1 119.7(5) . .
C5 N1 Pd1 128.2(4) . .
C1 N1 Pd1 112.1(4) . .
C12 N2 C8 120.5(5) . .
C12 N2 Pd1 126.0(4) . .
C8 N2 Pd1 113.4(3) . .
C6 O1 Pd1 115.3(3) . .
C7 O3 Zn1 125.1(4) . .
C7 O4 Zn2 132.0(4) . .
C13 O5 Pd1 115.4(3) . .
C14 O7 Zn2 125.4(4) . 1_546
C14 O8 Zn1 127.1(3) . 1_446
Zn2 O11 Zn1 122.2(2) . 2_774
Zn2 O11 Zn1 120.3(2) . .
Zn1 O11 Zn1 95.36(14) 2_774 .
N1 C1 C2 123.2(5) . .
N1 C1 C6 116.1(5) . .
C2 C1 C6 120.5(5) . .
C1 C2 C3 117.6(5) . .
C2 C3 C4 119.1(5) . .
C2 C3 C7 119.1(5) . .
C4 C3 C7 121.7(5) . .
C5 C4 C3 119.7(5) . .
N1 C5 C4 120.6(5) . .
O2 C6 O1 124.8(5) . .
O2 C6 C1 121.6(5) . .
O1 C6 C1 113.6(5) . .
O3 C7 O4 127.1(5) . .
O3 C7 C3 116.3(5) . .
O4 C7 C3 116.6(4) . .
N2 C8 C9 121.3(5) . .
N2 C8 C13 115.1(5) . .
C9 C8 C13 123.6(5) . .
C8 C9 C10 118.4(5) . .
C11 C10 C9 119.1(5) . .
C11 C10 C14 120.0(5) . .
C9 C10 C14 120.9(5) . .
C12 C11 C10 120.2(5) . .
N2 C12 C11 120.4(5) . .
O6 C13 O5 125.7(5) . .
O6 C13 C8 120.8(5) . .
O5 C13 C8 113.5(5) . .
O8 C14 O7 125.7(5) . .
O8 C14 C10 117.3(5) . .
O7 C14 C10 116.9(5) . .

loop_
_geom_bond_atom_site_label_1
_geom_bond_atom_site_label_2
_geom_bond_distance
_geom_bond_site_symmetry_2
Pd1 N2 1.986(4) .
Pd1 O1 2.000(4) .
Pd1 N1 2.017(5) .
Pd1 O5 2.032(4) .
Zn1 O3 2.080(4) .
Zn1 O8 2.098(4) 1_664
Zn1 O11 2.105(4) 2_774
Zn1 O11 2.142(4) .
Zn1 O10 2.146(4) .
Zn1 O9 2.231(4) .
Zn1 Zn1 3.140(2) 2_774
Zn2 O11 2.033(3) 2_674
Zn2 O11 2.033(3) .
Zn2 O7 2.150(4) 1_564
Zn2 O7 2.150(4) 2_665
Zn2 O4 2.193(4) .
Zn2 O4 2.193(4) 2_674
N1 C5 1.348(7) .
N1 C1 1.352(8) .
N2 C12 1.352(7) .
N2 C8 1.371(7) .
O1 C6 1.320(7) .
O2 C6 1.225(7) .
O3 C7 1.251(6) .
O4 C7 1.278(7) .
O5 C13 1.308(7) .
O6 C13 1.221(7) .
O7 C14 1.283(6) .
O7 Zn2 2.150(4) 1_546
O8 C14 1.249(6) .
O8 Zn1 2.098(4) 1_446
O11 Zn1 2.105(4) 2_774
C1 C2 1.388(7) .
C1 C6 1.521(7) .
C2 C3 1.394(7) .
C3 C4 1.415(8) .
C3 C7 1.521(7) .
C4 C5 1.387(8) .
C8 C9 1.386(7) .
C8 C13 1.538(8) .
C9 C10 1.412(7) .
C10 C11 1.395(8) .
C10 C14 1.511(7) .
C11 C12 1.385(7) .
